data_4325394
loop_
_publ_author_name
'Christopher S. Letko'
'Zachariah M. Heiden'
'Thomas B. Rauchfuss'
'Scott R. Wilson'

_publ_contact_author
; 

Scott R. Wilson 

University of Illinois 

School of Chemical Sciences, Box 59-1 

505 South Mathews Avenue 

Urbana, Illinois  61801 

USA 

;
_publ_contact_author_email srwilson@uiuc.edu
_publ_contact_author_fax '1  217 244 8068'
_publ_contact_author_phone '1  217 244 1708'
_publ_section_title
;
 Coordination Chemistry of the Soft Chiral Lewis Acid [Cp*Ir(TsDPEN)]+
;
_journal_name_full 'Inorganic Chemistry'
_journal_page_first 5558
_journal_page_last 5566
_journal_paper_doi 10.1021/ic200160q
_journal_volume 50
_journal_year 2011
_chemical_formula_moiety 'C62 H72 Ir2 Mo n4 O4 S6, 2(C3 H6 O)'
_chemical_formula_sum 'C68 H84 Ir2 Mo O6 S6 n4'
_chemical_formula_weight 1726.09
_chemical_name_systematic
; 

? 

;
_space_group_IT_number 15
_symmetry_cell_setting monoclinic
_symmetry_space_group_name_Hall '-C 2yc'
_symmetry_space_group_name_H-M 'C 1 2/c 1'
_atom_sites_solution_hydrogens geom
_atom_sites_solution_primary direct
_atom_sites_solution_secondary difmap
_audit_creation_method SHELXL-97
_audit_update_record
; 

2008-09-02   text and data added, zmh 

;
_cell_angle_alpha 90.00
_cell_angle_beta 94.079(4)
_cell_angle_gamma 90.00
_cell_formula_units_Z 8
_cell_length_a 24.892(7)
_cell_length_b 17.396(5)
_cell_length_c 34.306(9)
_cell_measurement_reflns_used 5989
_cell_measurement_temperature 193(2)
_cell_measurement_theta_max 19.97
_cell_measurement_theta_min 2.24
_cell_volume 14818(7)
_computing_cell_refinement 'SAINT V7.23A (Bruker, 2005)'
_computing_data_collection 'SMART V5.625 (Bruker, 2001)'
_computing_data_reduction
; 

SAINT V7.23A, XPREP V2005/2, SADABS V2007/4 (Bruker, 2005 & 2007) 

;
_computing_molecular_graphics 'SHELXTL V6.12 (Bruker, 2005)'
_computing_publication_material 'XCIF V6.12 (Bruker, 2005)'
_computing_structure_refinement 'SHELXTL V6.12 (Bruker, 2005)'
_computing_structure_solution 'SHELXTL V6.12 (Bruker, 2005)'
_diffrn_ambient_temperature 193(2)
_diffrn_measured_fraction_theta_full 0.996
_diffrn_measured_fraction_theta_max 0.996
_diffrn_measurement_device 'Siemens Platform/CCD'
_diffrn_measurement_method 'profile data from \w scans'
_diffrn_radiation_monochromator graphite
_diffrn_radiation_source 'normal-focus sealed tube'
_diffrn_radiation_type MoK\a
_diffrn_radiation_wavelength 0.71073
_diffrn_radiation_wavelength_id g49vast
_diffrn_reflns_av_R_equivalents 0.1114
_diffrn_reflns_av_sigmaI/netI 0.1139
_diffrn_reflns_limit_h_max 29
_diffrn_reflns_limit_h_min -29
_diffrn_reflns_limit_k_max 20
_diffrn_reflns_limit_k_min -20
_diffrn_reflns_limit_l_max 41
_diffrn_reflns_limit_l_min -41
_diffrn_reflns_number 72349
_diffrn_reflns_theta_full 25.38
_diffrn_reflns_theta_max 25.38
_diffrn_reflns_theta_min 1.57
_diffrn_standards_decay_% 11.7
_diffrn_standards_interval_time 407
_diffrn_standards_number 213
_exptl_absorpt_coefficient_mu 3.968
_exptl_absorpt_correction_T_max 0.9234
_exptl_absorpt_correction_T_min 0.3699
_exptl_absorpt_correction_type integration
_exptl_absorpt_process_details 'SHELXTL/XPREP V2005/2 (Bruker, 2005)'
_exptl_crystal_colour purple
_exptl_crystal_density_diffrn 1.548
_exptl_crystal_description platy
_exptl_crystal_F_000 6880
_exptl_crystal_id g49vast
_exptl_crystal_preparation
; 

The data crystal was mounted using oil (Parantone-N, Exxon) to a 

0.3 mm cryo-loop (Hampton Research) with the (0 0 -1) scattering 

planes roughly normal to the spindle axis. 

;
_exptl_crystal_size_max 0.44
_exptl_crystal_size_mid 0.08
_exptl_crystal_size_min 0.02
_refine_diff_density_max 2.937
_refine_diff_density_min -1.710
_refine_diff_density_rms 0.158
_refine_ls_extinction_method none
_refine_ls_goodness_of_fit_ref 1.145
_refine_ls_hydrogen_treatment noref
_refine_ls_matrix_type full
_refine_ls_number_parameters 960
_refine_ls_number_reflns 13549
_refine_ls_number_restraints 1078
_refine_ls_restrained_S_all 1.113
_refine_ls_R_factor_all 0.1080
_refine_ls_R_factor_gt 0.0524
_refine_ls_shift/su_max 0.031
_refine_ls_shift/su_mean 0.000
_refine_ls_structure_factor_coef Fsqd
_refine_ls_weighting_details 'calc w=1/[\s^2^(Fo^2^)+(0.0500P)^2^+0.0000P] where P=(Fo^2^+2Fc^2^)/3'
_refine_ls_weighting_scheme calc
_refine_ls_wR_factor_gt 0.1178
_refine_ls_wR_factor_ref 0.1264
_reflns_number_gt 7756
_reflns_number_total 13549
_reflns_threshold_expression >2sigma(I)
_cod_data_source_file ic200160q_si_002_5.cif
_cod_data_source_block g49vast
_cod_original_cell_volume 14817(7)
_cod_original_sg_symbol_Hall '-C 2yc '
_cod_original_sg_symbol_H-M 'C 2/c '
_cod_original_formula_sum 'C68 H84 Ir2 Mo n4 O6 S6'
_cod_database_code 4325394

loop_
_symmetry_equiv_pos_as_xyz
'x, y, z'
'-x, y, -z+1/2'
'x+1/2, y+1/2, z'
'-x+1/2, y+1/2, -z+1/2'
'-x, -y, -z'
'x, -y, z-1/2'
'-x+1/2, -y+1/2, -z'
'x+1/2, -y+1/2, z-1/2'

loop_
_atom_site_label
_atom_site_type_symbol
_atom_site_fract_x
_atom_site_fract_y
_atom_site_fract_z
_atom_site_U_iso_or_equiv
_atom_site_adp_type
_atom_site_occupancy
_atom_site_symmetry_multiplicity
_atom_site_calc_flag
_atom_site_refinement_flags
_atom_site_disorder_assembly
_atom_site_disorder_group
Mo1 Mo 0.06527(3) 0.10204(5) 0.12024(3) 0.0395(2) Uani 1 1 d . . .
S1 S -0.02165(10) 0.38953(16) 0.08809(7) 0.0404(7) Uani 1 1 d . . .
S2 S 0.27099(9) 0.14983(15) 0.09982(7) 0.0360(6) Uani 1 1 d . . .
S3 S 0.01878(10) 0.17460(16) 0.07653(8) 0.0433(7) Uani 1 1 d . . .
S4 S 0.14265(10) 0.07330(16) 0.09428(8) 0.0422(7) Uani 1 1 d . . .
S5 S 0.01809(12) 0.00320(18) 0.13198(11) 0.0711(10) Uani 1 1 d . . .
S6 S 0.08220(11) 0.16839(18) 0.17329(8) 0.0565(8) Uani 1 1 d . . .
O1 O -0.0541(2) 0.3382(4) 0.06226(19) 0.0470(18) Uani 1 1 d . . .
O2 O -0.0306(3) 0.4712(4) 0.0833(2) 0.0506(19) Uani 1 1 d . . .
O3 O 0.2343(2) 0.2141(4) 0.10172(19) 0.0483(19) Uani 1 1 d . . .
O4 O 0.2671(2) 0.1044(4) 0.06458(18) 0.0461(18) Uani 1 1 d . . .
N1 n 0.0405(3) 0.3649(4) 0.0852(2) 0.035(2) Uani 1 1 d . A .
N2 n 0.1279(3) 0.2797(4) 0.0960(2) 0.037(2) Uani 1 1 d . A .
H2A H 0.1170 0.2519 0.1169 0.044 Uiso 1 1 calc R . .
H2B H 0.1598 0.2595 0.0887 0.044 Uiso 1 1 calc R . .
N3 n 0.2672(3) 0.0914(4) 0.1362(2) 0.0333(19) Uani 1 1 d . B .
N4 n 0.1927(3) 0.0429(4) 0.1821(2) 0.037(2) Uani 1 1 d . B .
H4A H 0.1686 0.0827 0.1781 0.045 Uiso 1 1 calc R . .
H4B H 0.1773 0.0059 0.1969 0.045 Uiso 1 1 calc R . .
Ir1 Ir 0.067963(15) 0.27630(2) 0.048528(11) 0.03748(13) Uani 1 1 d U . .
C1 C 0.1188(3) 0.2507(6) 0.0010(3) 0.053(2) Uani 0.584(15) 1 d PGU A 1
C2 C 0.1055(3) 0.3301(5) -0.0002(3) 0.054(2) Uani 0.584(15) 1 d PGU A 1
C3 C 0.0487(3) 0.3365(4) -0.0067(3) 0.053(2) Uani 0.584(15) 1 d PGU A 1
C4 C 0.0269(3) 0.2610(5) -0.0095(3) 0.053(2) Uani 0.584(15) 1 d PGU A 1
C5 C 0.0703(4) 0.2080(4) -0.0048(3) 0.054(2) Uani 0.584(15) 1 d PGU A 1
C6 C 0.1748(4) 0.2176(10) 0.0073(4) 0.060(3) Uani 0.584(15) 1 d PGU A 1
H6A H 0.1954 0.2300 -0.0152 0.089 Uiso 0.584(15) 1 calc PR A 1
H6B H 0.1725 0.1616 0.0100 0.089 Uiso 0.584(15) 1 calc PR A 1
H6C H 0.1929 0.2396 0.0310 0.089 Uiso 0.584(15) 1 calc PR A 1
C7 C 0.1447(5) 0.3961(8) 0.0046(4) 0.063(3) Uani 0.584(15) 1 d PGU A 1
H7A H 0.1805 0.3764 0.0134 0.095 Uiso 0.584(15) 1 calc PR A 1
H7B H 0.1326 0.4323 0.0240 0.095 Uiso 0.584(15) 1 calc PR A 1
H7C H 0.1467 0.4225 -0.0205 0.095 Uiso 0.584(15) 1 calc PR A 1
C8 C 0.0170(6) 0.4104(6) -0.0100(4) 0.054(3) Uani 0.584(15) 1 d PGU A 1
H8A H 0.0167 0.4299 -0.0368 0.081 Uiso 0.584(15) 1 calc PR A 1
H8B H 0.0336 0.4485 0.0081 0.081 Uiso 0.584(15) 1 calc PR A 1
H8C H -0.0201 0.4008 -0.0034 0.081 Uiso 0.584(15) 1 calc PR A 1
C9 C -0.0320(3) 0.2407(9) -0.0163(4) 0.060(3) Uani 0.584(15) 1 d PGU A 1
H9A H -0.0400 0.2280 -0.0439 0.090 Uiso 0.584(15) 1 calc PR A 1
H9B H -0.0540 0.2846 -0.0093 0.090 Uiso 0.584(15) 1 calc PR A 1
H9C H -0.0401 0.1964 -0.0001 0.090 Uiso 0.584(15) 1 calc PR A 1
C10 C 0.0656(7) 0.1215(4) -0.0057(4) 0.059(4) Uani 0.584(15) 1 d PGU A 1
H10A H 0.0692 0.1015 0.0211 0.089 Uiso 0.584(15) 1 calc PR A 1
H10B H 0.0942 0.1001 -0.0206 0.089 Uiso 0.584(15) 1 calc PR A 1
H10C H 0.0304 0.1069 -0.0181 0.089 Uiso 0.584(15) 1 calc PR A 1
C72 C 0.0856(5) 0.2151(6) -0.0043(4) 0.054(2) Uani 0.416(15) 1 d PGU A 2
C73 C 0.1231(4) 0.2765(9) 0.0004(4) 0.054(2) Uani 0.416(15) 1 d PGU A 2
C74 C 0.0939(5) 0.3466(7) -0.0026(4) 0.054(2) Uani 0.416(15) 1 d PGU A 2
C75 C 0.0383(4) 0.3286(7) -0.0092(4) 0.053(2) Uani 0.416(15) 1 d PGU A 2
C76 C 0.0332(4) 0.2473(7) -0.0103(4) 0.054(2) Uani 0.416(15) 1 d PGU A 2
C77 C 0.0990(9) 0.1305(7) -0.0033(6) 0.057(3) Uani 0.416(15) 1 d PGU A 2
H77A H 0.0788 0.1043 -0.0249 0.086 Uiso 0.416(15) 1 calc PR A 2
H77B H 0.0893 0.1085 0.0216 0.086 Uiso 0.416(15) 1 calc PR A 2
H77C H 0.1377 0.1237 -0.0057 0.086 Uiso 0.416(15) 1 calc PR A 2
C78 C 0.1834(4) 0.2686(14) 0.0075(6) 0.060(3) Uani 0.416(15) 1 d PGU A 2
H78A H 0.1997 0.2659 -0.0177 0.090 Uiso 0.416(15) 1 calc PR A 2
H78B H 0.1918 0.2216 0.0224 0.090 Uiso 0.416(15) 1 calc PR A 2
H78C H 0.1978 0.3131 0.0222 0.090 Uiso 0.416(15) 1 calc PR A 2
C79 C 0.1177(8) 0.4264(8) 0.0007(6) 0.061(4) Uani 0.416(15) 1 d PGU A 2
H79A H 0.1525 0.4242 0.0159 0.092 Uiso 0.416(15) 1 calc PR A 2
H79B H 0.0933 0.4602 0.0138 0.092 Uiso 0.416(15) 1 calc PR A 2
H79C H 0.1228 0.4463 -0.0255 0.092 Uiso 0.416(15) 1 calc PR A 2
C80 C -0.0072(7) 0.3858(10) -0.0142(6) 0.054(3) Uani 0.416(15) 1 d PGU A 2
H80A H -0.0417 0.3583 -0.0169 0.081 Uiso 0.416(15) 1 calc PR A 2
H80B H -0.0031 0.4167 -0.0378 0.081 Uiso 0.416(15) 1 calc PR A 2
H80C H -0.0065 0.4196 0.0086 0.081 Uiso 0.416(15) 1 calc PR A 2
C81 C -0.0188(6) 0.2029(11) -0.0167(7) 0.062(3) Uani 0.416(15) 1 d PGU A 2
H81A H -0.0453 0.2235 0.0004 0.093 Uiso 0.416(15) 1 calc PR A 2
H81B H -0.0122 0.1486 -0.0105 0.093 Uiso 0.416(15) 1 calc PR A 2
H81C H -0.0327 0.2079 -0.0440 0.093 Uiso 0.416(15) 1 calc PR A 2
C11 C 0.0778(3) 0.3920(5) 0.1172(3) 0.039(3) Uani 1 1 d D . .
H11 H 0.0688 0.3632 0.1411 0.047 Uiso 1 1 calc R A 1
C12 C 0.1348(3) 0.3636(5) 0.1069(3) 0.032(2) Uani 1 1 d . A .
H12 H 0.1446 0.3921 0.0831 0.038 Uiso 1 1 calc R . .
C13 C 0.0809(3) 0.4762(4) 0.1284(4) 0.049(3) Uani 0.62(3) 1 d PGDU A 1
C14 C 0.0848(5) 0.5329(6) 0.1002(4) 0.051(3) Uani 0.62(3) 1 d PGDU A 1
H14 H 0.0854 0.5191 0.0734 0.061 Uiso 0.62(3) 1 calc PR A 1
C15 C 0.0877(7) 0.6098(5) 0.1111(5) 0.058(3) Uani 0.62(3) 1 d PGDU A 1
H15 H 0.0903 0.6486 0.0919 0.069 Uiso 0.62(3) 1 calc PR A 1
C16 C 0.0867(7) 0.6300(5) 0.1503(6) 0.059(3) Uani 0.62(3) 1 d PGDU A 1
H16 H 0.0886 0.6826 0.1578 0.070 Uiso 0.62(3) 1 calc PR A 1
C17 C 0.0828(8) 0.5733(8) 0.1785(5) 0.055(3) Uani 0.62(3) 1 d PGDU A 1
H17 H 0.0822 0.5871 0.2052 0.066 Uiso 0.62(3) 1 calc PR A 1
C18 C 0.0800(6) 0.4964(7) 0.1675(4) 0.052(3) Uani 0.62(3) 1 d PGDU A 1
H18 H 0.0773 0.4576 0.1868 0.062 Uiso 0.62(3) 1 calc PR A 1
C19 C 0.1795(4) 0.3767(6) 0.1389(3) 0.038(3) Uani 1 1 d . . .
C20 C 0.1773(4) 0.3419(6) 0.1751(3) 0.045(3) Uani 1 1 d . A .
H20 H 0.1492 0.3071 0.1801 0.054 Uiso 1 1 calc R . .
C21 C 0.2179(4) 0.3594(6) 0.2043(3) 0.053(3) Uani 1 1 d . . .
H21 H 0.2159 0.3382 0.2297 0.064 Uiso 1 1 calc R A .
C22 C 0.2607(5) 0.4063(7) 0.1972(4) 0.063(4) Uani 1 1 d . A .
H22 H 0.2882 0.4165 0.2172 0.076 Uiso 1 1 calc R . .
C23 C 0.2631(5) 0.4386(7) 0.1602(4) 0.074(4) Uani 1 1 d . . .
H23 H 0.2924 0.4710 0.1549 0.088 Uiso 1 1 calc R A .
C24 C 0.2226(4) 0.4237(6) 0.1312(4) 0.058(3) Uani 1 1 d . A .
H24 H 0.2245 0.4455 0.1059 0.069 Uiso 1 1 calc R . .
C25 C -0.0372(3) 0.3699(6) 0.1370(3) 0.035(2) Uani 1 1 d . . .
C26 C -0.0402(4) 0.2949(6) 0.1497(3) 0.051(3) Uani 1 1 d . . .
H26 H -0.0339 0.2537 0.1325 0.061 Uiso 1 1 calc R . .
C27 C -0.0525(4) 0.2797(7) 0.1877(3) 0.049(3) Uani 1 1 d . . .
H27 H -0.0546 0.2278 0.1962 0.059 Uiso 1 1 calc R . .
C28 C -0.0619(4) 0.3387(7) 0.2136(3) 0.044(3) Uani 1 1 d . . .
C29 C -0.0589(4) 0.4129(7) 0.2004(3) 0.048(3) Uani 1 1 d . . .
H29 H -0.0658 0.4538 0.2177 0.058 Uiso 1 1 calc R . .
C30 C -0.0460(3) 0.4307(6) 0.1620(3) 0.043(3) Uani 1 1 d . . .
H30 H -0.0434 0.4825 0.1535 0.052 Uiso 1 1 calc R . .
C31 C -0.0767(4) 0.3227(7) 0.2543(3) 0.061(3) Uani 1 1 d . . .
H31A H -0.0737 0.2674 0.2595 0.091 Uiso 1 1 calc R . .
H31B H -0.1138 0.3394 0.2572 0.091 Uiso 1 1 calc R . .
H31C H -0.0522 0.3507 0.2729 0.091 Uiso 1 1 calc R . .
Ir2 Ir 0.211418(14) -0.00374(2) 0.128152(11) 0.03469(12) Uani 1 1 d U . .
C32 C 0.2219(4) -0.0794(8) 0.0785(3) 0.043(2) Uani 0.60(3) 1 d PGU B 1
C33 C 0.1799(3) -0.1074(7) 0.1005(4) 0.045(2) Uani 0.60(3) 1 d PGU B 1
C34 C 0.2025(4) -0.1258(7) 0.1386(4) 0.049(2) Uani 0.60(3) 1 d PGU B 1
C35 C 0.2584(4) -0.1092(9) 0.1400(3) 0.047(2) Uani 0.60(3) 1 d PGU B 1
C36 C 0.2704(4) -0.0805(8) 0.1028(3) 0.045(2) Uani 0.60(3) 1 d PGU B 1
C37 C 0.2159(7) -0.0530(12) 0.0365(3) 0.050(3) Uani 0.60(3) 1 d PGU B 1
H37A H 0.2128 -0.0979 0.0192 0.075 Uiso 0.60(3) 1 calc PR B 1
H37B H 0.2476 -0.0228 0.0306 0.075 Uiso 0.60(3) 1 calc PR B 1
H37C H 0.1836 -0.0212 0.0323 0.075 Uiso 0.60(3) 1 calc PR B 1
C38 C 0.1215(4) -0.1160(11) 0.0861(5) 0.051(3) Uani 0.60(3) 1 d PGU B 1
H38A H 0.1173 -0.1043 0.0581 0.076 Uiso 0.60(3) 1 calc PR B 1
H38B H 0.0994 -0.0804 0.1004 0.076 Uiso 0.60(3) 1 calc PR B 1
H38C H 0.1097 -0.1689 0.0905 0.076 Uiso 0.60(3) 1 calc PR B 1
C39 C 0.1723(6) -0.1575(11) 0.1717(5) 0.050(3) Uani 0.60(3) 1 d PGU B 1
H39A H 0.1373 -0.1317 0.1721 0.074 Uiso 0.60(3) 1 calc PR B 1
H39B H 0.1932 -0.1485 0.1965 0.074 Uiso 0.60(3) 1 calc PR B 1
H39C H 0.1667 -0.2128 0.1679 0.074 Uiso 0.60(3) 1 calc PR B 1
C40 C 0.2982(6) -0.1202(13) 0.1749(4) 0.052(3) Uani 0.60(3) 1 d PGU B 1
H40A H 0.3144 -0.1714 0.1738 0.078 Uiso 0.60(3) 1 calc PR B 1
H40B H 0.2795 -0.1152 0.1989 0.078 Uiso 0.60(3) 1 calc PR B 1
H40C H 0.3264 -0.0810 0.1745 0.078 Uiso 0.60(3) 1 calc PR B 1
C41 C 0.3252(4) -0.0556(13) 0.0913(5) 0.048(3) Uani 0.60(3) 1 d PGU B 1
H41A H 0.3502 -0.0990 0.0941 0.073 Uiso 0.60(3) 1 calc PR B 1
H41B H 0.3385 -0.0133 0.1082 0.073 Uiso 0.60(3) 1 calc PR B 1
H41C H 0.3223 -0.0383 0.0641 0.073 Uiso 0.60(3) 1 calc PR B 1
C42 C 0.2672(3) 0.1296(5) 0.1751(3) 0.034(2) Uani 1 1 d . . .
H42 H 0.2431 0.1756 0.1728 0.041 Uiso 1 1 calc R B .
C43 C 0.2432(3) 0.0713(6) 0.2027(2) 0.034(2) Uani 1 1 d . B .
H43 H 0.2687 0.0270 0.2061 0.040 Uiso 1 1 calc R . .
C44 C 0.3223(3) 0.1546(5) 0.1924(2) 0.030(2) Uani 1 1 d . B .
C45 C 0.3671(4) 0.1089(6) 0.1905(3) 0.041(3) Uani 1 1 d . . .
H45 H 0.3639 0.0620 0.1763 0.050 Uiso 1 1 calc R B .
C46 C 0.4173(4) 0.1285(7) 0.2086(3) 0.050(3) Uani 1 1 d . B .
H46 H 0.4480 0.0967 0.2065 0.060 Uiso 1 1 calc R . .
C47 C 0.4205(5) 0.1959(8) 0.2297(3) 0.072(4) Uani 1 1 d . . .
H47 H 0.4539 0.2097 0.2430 0.086 Uiso 1 1 calc R B .
C48 C 0.3765(4) 0.2446(7) 0.2322(3) 0.060(3) Uani 1 1 d . B .
H48 H 0.3797 0.2920 0.2460 0.072 Uiso 1 1 calc R . .
C49 C 0.3276(4) 0.2214(6) 0.2138(3) 0.053(3) Uani 1 1 d . . .
H49 H 0.2968 0.2528 0.2162 0.064 Uiso 1 1 calc R B .
C50 C 0.2357(4) 0.1051(6) 0.2426(3) 0.040(3) Uani 1 1 d . . .
C51 C 0.2727(4) 0.0881(6) 0.2739(3) 0.052(3) Uani 1 1 d . B .
H51 H 0.3023 0.0550 0.2702 0.063 Uiso 1 1 calc R . .
C52 C 0.2661(5) 0.1202(7) 0.3106(3) 0.062(4) Uani 1 1 d . . .
H52 H 0.2903 0.1059 0.3319 0.075 Uiso 1 1 calc R B .
C53 C 0.2273(5) 0.1696(7) 0.3166(3) 0.059(3) Uani 1 1 d . B .
H53 H 0.2249 0.1917 0.3418 0.071 Uiso 1 1 calc R . .
C54 C 0.1906(4) 0.1891(7) 0.2868(3) 0.062(3) Uani 1 1 d . . .
H54 H 0.1622 0.2236 0.2914 0.074 Uiso 1 1 calc R B .
C55 C 0.1948(4) 0.1584(6) 0.2495(3) 0.049(3) Uani 1 1 d . B .
H55 H 0.1700 0.1737 0.2287 0.058 Uiso 1 1 calc R . .
C56 C 0.3366(4) 0.1903(6) 0.1041(3) 0.037(2) Uani 1 1 d . . .
C57 C 0.3814(4) 0.1463(6) 0.0990(3) 0.042(3) Uani 1 1 d . . .
H57 H 0.3779 0.0942 0.0910 0.051 Uiso 1 1 calc R . .
C58 C 0.4314(4) 0.1794(7) 0.1059(3) 0.052(3) Uani 1 1 d . . .
H58 H 0.4622 0.1479 0.1038 0.062 Uiso 1 1 calc R . .
C59 C 0.4392(4) 0.2547(7) 0.1156(3) 0.051(3) Uani 1 1 d . . .
C60 C 0.3946(5) 0.2975(7) 0.1190(4) 0.071(4) Uani 1 1 d . . .
H60 H 0.3982 0.3505 0.1253 0.086 Uiso 1 1 calc R . .
C61 C 0.3427(4) 0.2652(6) 0.1132(3) 0.052(3) Uani 1 1 d . . .
H61 H 0.3119 0.2964 0.1157 0.062 Uiso 1 1 calc R . .
C62 C 0.4937(4) 0.2875(7) 0.1247(4) 0.086(4) Uani 1 1 d . . .
H62A H 0.4957 0.3099 0.1510 0.129 Uiso 1 1 calc R . .
H62B H 0.5005 0.3276 0.1056 0.129 Uiso 1 1 calc R . .
H62C H 0.5207 0.2468 0.1235 0.129 Uiso 1 1 calc R . .
O5 O 0.1210(4) 0.9594(6) 0.2402(3) 0.123(4) Uani 1 1 d DU . .
C63 C 0.0957(4) 0.9832(9) 0.2661(4) 0.159(4) Uani 1 1 d DU . .
C64 C 0.0690(7) 1.0593(9) 0.2694(6) 0.177(5) Uani 1 1 d DU . .
H64A H 0.0727 1.0889 0.2454 0.265 Uiso 1 1 calc R . .
H64B H 0.0861 1.0875 0.2917 0.265 Uiso 1 1 calc R . .
H64C H 0.0308 1.0518 0.2732 0.265 Uiso 1 1 calc R . .
C65 C 0.0855(8) 0.9386(11) 0.3024(5) 0.193(6) Uani 1 1 d DU . .
H65A H 0.1026 0.8880 0.3014 0.290 Uiso 1 1 calc R . .
H65B H 0.0466 0.9321 0.3040 0.290 Uiso 1 1 calc R . .
H65C H 0.1005 0.9666 0.3254 0.290 Uiso 1 1 calc R . .
O6 O 0.8853(9) 0.0537(13) 0.0647(7) 0.213(7) Uani 0.636(8) 1 d PDU C 1
C66 C 0.8557(10) 0.0841(10) 0.0861(7) 0.213(7) Uani 0.636(8) 1 d PDU C 1
C67 C 0.8801(11) 0.1175(19) 0.1217(8) 0.210(8) Uani 0.636(8) 1 d PDU C 1
H67A H 0.9191 0.1097 0.1229 0.316 Uiso 0.636(8) 1 calc PR C 1
H67B H 0.8654 0.0928 0.1443 0.316 Uiso 0.636(8) 1 calc PR C 1
H67C H 0.8722 0.1727 0.1221 0.316 Uiso 0.636(8) 1 calc PR C 1
C68 C 0.7948(9) 0.092(2) 0.0808(10) 0.211(8) Uani 0.636(8) 1 d PDU C 1
H68A H 0.7818 0.0706 0.0554 0.316 Uiso 0.636(8) 1 calc PR C 1
H68B H 0.7850 0.1467 0.0817 0.316 Uiso 0.636(8) 1 calc PR C 1
H68C H 0.7782 0.0645 0.1017 0.316 Uiso 0.636(8) 1 calc PR C 1
O7 O 0.8570(15) 0.181(2) 0.0824(12) 0.219(8) Uani 0.364(8) 1 d PDU C 2
C69 C 0.8198(15) 0.2051(16) 0.0615(11) 0.226(9) Uani 0.364(8) 1 d PDU C 2
C70 C 0.837(2) 0.247(3) 0.0247(14) 0.230(10) Uani 0.364(8) 1 d PDU C 2
H70A H 0.8766 0.2489 0.0253 0.344 Uiso 0.364(8) 1 calc PR C 2
H70B H 0.8231 0.3001 0.0244 0.344 Uiso 0.364(8) 1 calc PR C 2
H70C H 0.8229 0.2202 0.0013 0.344 Uiso 0.364(8) 1 calc PR C 2
C71 C 0.7590(15) 0.198(3) 0.0682(17) 0.225(10) Uani 0.364(8) 1 d PDU C 2
H71A H 0.7541 0.1605 0.0889 0.337 Uiso 0.364(8) 1 calc PR C 2
H71B H 0.7393 0.1811 0.0440 0.337 Uiso 0.364(8) 1 calc PR C 2
H71C H 0.7452 0.2482 0.0759 0.337 Uiso 0.364(8) 1 calc PR C 2
C82 C 0.0857(4) 0.4778(6) 0.1227(6) 0.051(3) Uani 0.38(3) 1 d PGDU A 2
C83 C 0.0942(10) 0.5246(10) 0.0909(6) 0.053(3) Uani 0.38(3) 1 d PGDU A 2
H83 H 0.0951 0.5027 0.0655 0.064 Uiso 0.38(3) 1 calc PR A 2
C84 C 0.1015(12) 0.6032(9) 0.0961(8) 0.057(3) Uani 0.38(3) 1 d PGDU A 2
H84 H 0.1073 0.6352 0.0743 0.069 Uiso 0.38(3) 1 calc PR A 2
C85 C 0.1002(11) 0.6352(7) 0.1332(10) 0.058(4) Uani 0.38(3) 1 d PGDU A 2
H85 H 0.1052 0.6889 0.1367 0.069 Uiso 0.38(3) 1 calc PR A 2
C86 C 0.0917(13) 0.5884(11) 0.1650(8) 0.055(3) Uani 0.38(3) 1 d PGDU A 2
H86 H 0.0908 0.6103 0.1903 0.066 Uiso 0.38(3) 1 calc PR A 2
C87 C 0.0844(10) 0.5098(10) 0.1598(6) 0.052(3) Uani 0.38(3) 1 d PGDU A 2
H87 H 0.0786 0.4778 0.1815 0.062 Uiso 0.38(3) 1 calc PR A 2
C88 C 0.2147(7) -0.0917(12) 0.0828(5) 0.045(2) Uani 0.40(3) 1 d PGU B 2
C89 C 0.1790(6) -0.1178(11) 0.1105(6) 0.047(2) Uani 0.40(3) 1 d PGU B 2
C90 C 0.2090(7) -0.1265(12) 0.1470(5) 0.048(2) Uani 0.40(3) 1 d PGU B 2
C91 C 0.2632(6) -0.1057(13) 0.1420(5) 0.047(2) Uani 0.40(3) 1 d PGU B 2
C92 C 0.2668(6) -0.0843(13) 0.1023(5) 0.045(2) Uani 0.40(3) 1 d PGU B 2
C93 C 0.2000(10) -0.0749(18) 0.0403(5) 0.047(3) Uani 0.40(3) 1 d PGU B 2
H93A H 0.1923 -0.1232 0.0263 0.071 Uiso 0.40(3) 1 calc PR B 2
H93B H 0.2300 -0.0486 0.0290 0.071 Uiso 0.40(3) 1 calc PR B 2
H93C H 0.1680 -0.0419 0.0379 0.071 Uiso 0.40(3) 1 calc PR B 2
C94 C 0.1196(6) -0.1335(17) 0.1025(8) 0.050(4) Uani 0.40(3) 1 d PGU B 2
H94A H 0.1051 -0.1002 0.0812 0.075 Uiso 0.40(3) 1 calc PR B 2
H94B H 0.1009 -0.1231 0.1261 0.075 Uiso 0.40(3) 1 calc PR B 2
H94C H 0.1143 -0.1875 0.0949 0.075 Uiso 0.40(3) 1 calc PR B 2
C95 C 0.1870(10) -0.1530(17) 0.1847(7) 0.049(4) Uani 0.40(3) 1 d PGU B 2
H95A H 0.1484 -0.1635 0.1802 0.073 Uiso 0.40(3) 1 calc PR B 2
H95B H 0.1926 -0.1128 0.2045 0.073 Uiso 0.40(3) 1 calc PR B 2
H95C H 0.2057 -0.2000 0.1937 0.073 Uiso 0.40(3) 1 calc PR B 2
C96 C 0.3090(8) -0.106(2) 0.1732(6) 0.050(3) Uani 0.40(3) 1 d PGU B 2
H96A H 0.3320 -0.1512 0.1696 0.075 Uiso 0.40(3) 1 calc PR B 2
H96B H 0.2945 -0.1092 0.1990 0.075 Uiso 0.40(3) 1 calc PR B 2
H96C H 0.3303 -0.0593 0.1714 0.075 Uiso 0.40(3) 1 calc PR B 2
C97 C 0.3170(8) -0.058(2) 0.0840(7) 0.048(3) Uani 0.40(3) 1 d PGU B 2
H97A H 0.3101 -0.0088 0.0707 0.072 Uiso 0.40(3) 1 calc PR B 2
H97B H 0.3273 -0.0966 0.0650 0.072 Uiso 0.40(3) 1 calc PR B 2
H97C H 0.3464 -0.0520 0.1044 0.072 Uiso 0.40(3) 1 calc PR B 2

loop_
_atom_site_aniso_label
_atom_site_aniso_U_11
_atom_site_aniso_U_22
_atom_site_aniso_U_33
_atom_site_aniso_U_23
_atom_site_aniso_U_13
_atom_site_aniso_U_12
Mo1 0.0265(5) 0.0463(6) 0.0452(6) 0.0019(5) 0.0002(4) 0.0042(4)
S1 0.0282(14) 0.0530(19) 0.0401(16) 0.0075(14) 0.0037(12) 0.0118(13)
S2 0.0274(14) 0.0446(17) 0.0357(15) 0.0029(13) 0.0016(11) 0.0014(12)
S3 0.0298(15) 0.0517(18) 0.0469(17) 0.0007(14) -0.0072(12) 0.0023(13)
S4 0.0258(14) 0.0552(18) 0.0449(16) -0.0003(14) -0.0022(12) 0.0070(12)
S5 0.0515(19) 0.059(2) 0.104(3) 0.013(2) 0.0203(18) -0.0017(17)
S6 0.0492(18) 0.074(2) 0.0456(18) -0.0066(16) -0.0031(14) 0.0172(16)
O1 0.028(4) 0.063(5) 0.049(4) -0.009(4) 0.001(3) 0.006(3)
O2 0.042(4) 0.051(5) 0.059(5) 0.019(4) 0.009(4) 0.019(3)
O3 0.034(4) 0.056(5) 0.055(5) 0.012(4) 0.000(3) 0.016(4)
O4 0.036(4) 0.063(5) 0.039(4) 0.005(4) 0.001(3) 0.003(3)
N1 0.016(4) 0.059(6) 0.029(5) -0.005(4) -0.003(3) 0.009(4)
N2 0.025(4) 0.052(6) 0.033(5) 0.006(4) 0.003(3) 0.004(4)
N3 0.028(4) 0.039(5) 0.032(5) -0.005(4) -0.003(4) -0.005(4)
N4 0.034(5) 0.043(5) 0.034(5) 0.006(4) -0.002(4) -0.005(4)
Ir1 0.0280(2) 0.0501(3) 0.0338(2) -0.0001(2) -0.00148(16) 0.0076(2)
C1 0.043(4) 0.081(5) 0.036(4) 0.003(5) 0.004(4) 0.011(4)
C2 0.048(4) 0.076(5) 0.037(4) 0.005(4) 0.003(4) 0.002(4)
C3 0.051(4) 0.072(4) 0.036(4) 0.005(4) 0.001(4) 0.009(4)
C4 0.047(4) 0.075(5) 0.037(4) -0.003(4) -0.005(4) 0.006(4)
C5 0.053(5) 0.072(4) 0.036(4) -0.006(4) 0.001(5) 0.008(4)
C6 0.045(5) 0.090(7) 0.044(6) -0.002(7) 0.007(5) 0.011(5)
C7 0.059(6) 0.083(6) 0.049(6) 0.005(6) 0.012(6) -0.004(5)
C8 0.052(6) 0.071(6) 0.037(6) 0.009(6) 0.000(6) 0.009(5)
C9 0.052(5) 0.080(7) 0.046(6) -0.013(6) -0.015(5) 0.004(5)
C10 0.064(8) 0.073(6) 0.040(7) -0.010(6) -0.013(7) 0.009(6)
C72 0.051(5) 0.074(5) 0.036(4) -0.003(4) 0.002(5) 0.010(4)
C73 0.045(4) 0.081(5) 0.038(4) 0.004(5) 0.005(4) 0.008(4)
C74 0.049(5) 0.074(5) 0.038(5) 0.005(4) 0.005(5) 0.002(4)
C75 0.049(4) 0.073(5) 0.036(4) 0.005(4) 0.000(4) 0.008(4)
C76 0.050(4) 0.074(5) 0.038(4) -0.002(4) -0.006(4) 0.005(4)
C77 0.059(7) 0.073(6) 0.040(6) -0.009(6) 0.003(7) 0.010(6)
C78 0.047(5) 0.090(8) 0.044(6) 0.006(7) 0.007(5) 0.008(6)
C79 0.059(8) 0.077(7) 0.048(7) 0.009(7) 0.005(8) -0.001(6)
C80 0.052(6) 0.073(7) 0.037(6) 0.009(6) -0.005(6) 0.009(6)
C81 0.057(6) 0.080(7) 0.046(6) -0.010(7) -0.014(6) 0.000(6)
C11 0.036(6) 0.041(6) 0.040(6) -0.002(5) -0.003(5) 0.000(5)
C12 0.032(6) 0.038(6) 0.026(5) 0.002(5) 0.001(4) 0.002(5)
C13 0.043(5) 0.049(5) 0.056(6) -0.002(4) 0.001(5) 0.006(5)
C14 0.048(6) 0.047(5) 0.058(6) -0.002(5) 0.003(5) 0.005(5)
C15 0.058(6) 0.052(5) 0.063(7) -0.002(5) 0.002(6) 0.005(5)
C16 0.058(7) 0.051(6) 0.066(8) -0.007(5) 0.001(6) 0.000(6)
C17 0.052(6) 0.055(6) 0.057(7) -0.005(5) -0.004(6) 0.003(6)
C18 0.046(5) 0.052(5) 0.057(6) -0.002(5) 0.001(5) 0.005(5)
C19 0.024(5) 0.045(7) 0.045(7) -0.006(5) 0.001(5) 0.006(5)
C20 0.031(6) 0.056(7) 0.048(7) -0.001(6) -0.005(5) 0.006(5)
C21 0.049(7) 0.066(8) 0.042(7) -0.007(6) -0.008(6) 0.007(6)
C22 0.048(8) 0.070(9) 0.067(9) -0.014(7) -0.023(7) 0.001(7)
C23 0.050(8) 0.059(9) 0.109(12) -0.026(9) -0.015(8) -0.016(7)
C24 0.047(7) 0.034(7) 0.092(10) 0.009(7) 0.000(7) 0.002(6)
C25 0.020(5) 0.046(7) 0.039(6) 0.003(5) 0.004(4) 0.007(5)
C26 0.044(7) 0.059(8) 0.051(7) 0.011(6) 0.010(6) 0.009(6)
C27 0.031(6) 0.067(8) 0.049(7) 0.020(7) 0.013(5) -0.004(6)
C28 0.027(6) 0.060(8) 0.046(7) 0.019(7) 0.005(5) 0.007(5)
C29 0.028(6) 0.066(9) 0.052(8) -0.012(6) 0.008(5) -0.003(5)
C30 0.023(5) 0.052(7) 0.054(7) -0.006(6) 0.000(5) 0.006(5)
C31 0.046(7) 0.088(9) 0.049(7) 0.014(7) 0.008(6) -0.010(6)
Ir2 0.0224(2) 0.0398(2) 0.0414(2) -0.0034(2) -0.00135(16) -0.00084(19)
C32 0.030(4) 0.045(5) 0.054(4) -0.011(4) 0.002(4) -0.005(4)
C33 0.031(4) 0.045(5) 0.059(5) -0.007(4) -0.001(4) -0.008(4)
C34 0.031(4) 0.052(4) 0.061(5) 0.010(4) -0.006(4) -0.012(4)
C35 0.031(4) 0.045(4) 0.064(4) 0.002(4) -0.004(3) -0.001(4)
C36 0.028(4) 0.046(4) 0.060(4) -0.009(4) 0.000(3) -0.002(3)
C37 0.037(7) 0.055(8) 0.058(5) -0.015(6) -0.001(6) -0.010(7)
C38 0.033(5) 0.054(7) 0.065(7) -0.007(6) -0.002(5) -0.007(5)
C39 0.031(6) 0.052(6) 0.064(7) 0.010(6) -0.011(5) -0.011(6)
C40 0.037(6) 0.046(6) 0.072(6) 0.008(5) -0.010(5) -0.002(5)
C41 0.029(5) 0.054(6) 0.062(6) -0.009(6) 0.000(5) 0.000(5)
C42 0.025(5) 0.037(6) 0.039(6) 0.004(5) -0.003(4) -0.007(5)
C43 0.024(5) 0.051(7) 0.026(5) -0.005(5) -0.002(4) 0.000(5)
C44 0.023(5) 0.041(6) 0.024(5) 0.009(5) -0.005(4) -0.004(5)
C45 0.031(6) 0.045(7) 0.047(7) -0.003(5) -0.003(5) 0.002(5)
C46 0.030(6) 0.059(8) 0.060(8) -0.002(6) -0.014(5) 0.000(6)
C47 0.044(8) 0.105(12) 0.063(9) 0.006(8) -0.013(6) -0.018(8)
C48 0.044(7) 0.070(9) 0.064(8) -0.017(7) -0.003(6) -0.009(6)
C49 0.039(7) 0.053(8) 0.065(8) -0.013(7) -0.006(6) -0.009(6)
C50 0.039(6) 0.037(6) 0.043(7) 0.011(5) -0.003(5) -0.014(5)
C51 0.036(6) 0.072(9) 0.048(7) 0.012(6) -0.006(5) -0.009(6)
C52 0.073(9) 0.086(10) 0.025(7) 0.017(7) -0.016(6) -0.021(8)
C53 0.049(8) 0.083(10) 0.045(8) -0.021(7) 0.007(6) -0.009(7)
C54 0.040(7) 0.087(10) 0.058(8) -0.015(7) -0.001(6) 0.000(6)
C55 0.037(6) 0.058(8) 0.050(7) -0.006(6) -0.007(5) 0.006(6)
C56 0.034(6) 0.045(7) 0.032(6) 0.007(5) 0.004(5) -0.002(5)
C57 0.019(5) 0.050(7) 0.058(7) -0.009(6) 0.001(5) -0.003(5)
C58 0.042(7) 0.058(8) 0.057(8) 0.011(6) 0.014(6) 0.006(6)
C59 0.034(7) 0.051(8) 0.068(8) -0.005(6) 0.009(6) -0.008(6)
C60 0.062(9) 0.051(8) 0.103(11) -0.009(7) 0.022(8) -0.029(7)
C61 0.033(6) 0.047(8) 0.077(9) 0.007(7) 0.012(6) 0.005(5)
C62 0.041(8) 0.086(10) 0.132(13) -0.003(9) 0.006(8) -0.024(7)
O5 0.085(7) 0.133(8) 0.157(9) 0.065(7) 0.051(6) 0.018(6)
C63 0.119(9) 0.168(10) 0.198(10) 0.079(8) 0.074(7) 0.034(7)
C64 0.134(11) 0.171(11) 0.234(13) 0.044(10) 0.079(10) 0.024(9)
C65 0.163(11) 0.219(12) 0.209(12) 0.083(10) 0.091(10) 0.042(10)
O6 0.173(14) 0.223(16) 0.235(17) -0.053(14) -0.047(13) 0.050(13)
C66 0.178(14) 0.227(15) 0.229(16) -0.049(13) -0.031(13) 0.033(13)
C67 0.172(16) 0.223(17) 0.230(18) -0.048(15) -0.031(14) 0.037(15)
C68 0.177(14) 0.226(17) 0.225(18) -0.047(16) -0.023(14) 0.019(15)
O7 0.189(15) 0.230(16) 0.230(17) -0.044(15) -0.028(14) 0.022(15)
C69 0.201(16) 0.234(18) 0.237(18) -0.035(16) -0.022(16) 0.025(17)
C70 0.205(19) 0.24(2) 0.24(2) -0.036(17) -0.016(18) 0.024(19)
C71 0.202(17) 0.23(2) 0.24(2) -0.033(19) -0.017(18) 0.031(19)
C82 0.045(6) 0.050(5) 0.056(7) -0.002(5) -0.001(6) 0.006(5)
C83 0.052(6) 0.049(5) 0.059(7) -0.001(5) 0.000(6) 0.005(5)
C84 0.057(7) 0.051(6) 0.063(7) -0.002(6) 0.003(7) 0.006(6)
C85 0.058(7) 0.051(6) 0.064(8) -0.005(6) 0.002(7) 0.000(6)
C86 0.053(6) 0.052(6) 0.060(7) -0.004(5) -0.002(6) 0.003(6)
C87 0.047(6) 0.051(5) 0.057(7) -0.002(5) 0.000(6) 0.005(5)
C88 0.030(4) 0.047(5) 0.056(4) -0.011(4) 0.001(4) -0.005(4)
C89 0.031(4) 0.048(4) 0.060(5) -0.004(5) -0.001(4) -0.011(4)
C90 0.029(4) 0.050(4) 0.064(5) 0.013(5) -0.007(4) -0.006(5)
C91 0.030(4) 0.045(4) 0.064(4) 0.002(4) -0.004(4) -0.003(4)
C92 0.028(4) 0.047(5) 0.060(4) -0.008(4) 0.001(3) -0.001(4)
C93 0.035(7) 0.048(7) 0.058(5) -0.012(6) 0.001(6) -0.010(6)
C94 0.032(5) 0.049(7) 0.067(8) -0.003(7) -0.005(6) -0.008(5)
C95 0.029(8) 0.052(7) 0.063(7) 0.013(7) -0.009(7) -0.009(7)
C96 0.031(6) 0.048(7) 0.070(6) 0.009(6) -0.008(5) -0.001(6)
C97 0.030(5) 0.052(6) 0.061(6) -0.012(6) 0.002(5) -0.003(5)

loop_
_atom_type_symbol
_atom_type_description
_atom_type_scat_dispersion_real
_atom_type_scat_dispersion_imag
_atom_type_scat_source
C C 0.0033 0.0016 'International Tables Vol C Tables 4.2.6.8 and 6.1.1.4'
H H 0.0000 0.0000 'International Tables Vol C Tables 4.2.6.8 and 6.1.1.4'
N N 0.0061 0.0033 'International Tables Vol C Tables 4.2.6.8 and 6.1.1.4'
O O 0.0106 0.0060 'International Tables Vol C Tables 4.2.6.8 and 6.1.1.4'
S S 0.1246 0.1234 'International Tables Vol C Tables 4.2.6.8 and 6.1.1.4'
Mo Mo -1.6832 0.6857 'International Tables Vol C Tables 4.2.6.8 and 6.1.1.4'
Ir Ir -1.4442 7.9887 'International Tables Vol C Tables 4.2.6.8 and 6.1.1.4'

loop_
_exptl_crystal_face_index_h
_exptl_crystal_face_index_k
_exptl_crystal_face_index_l
_exptl_crystal_face_perp_dist
1.00 1.00 1.00 0.0100
-1.00 -1.00 -1.00 0.0100
-1.00 1.00 -1.00 0.0400
1.00 -1.00 1.00 0.0400
0.00 0.00 1.00 0.2200
0.00 0.00 -1.00 0.2200

loop_
_geom_angle_atom_site_label_1
_geom_angle_atom_site_label_2
_geom_angle_atom_site_label_3
_geom_angle
S5 Mo1 S6 110.26(13)
S5 Mo1 S3 108.51(12)
S6 Mo1 S3 108.95(11)
S5 Mo1 S4 113.32(12)
S6 Mo1 S4 109.36(11)
S3 Mo1 S4 106.28(10)
O2 S1 O1 117.3(4)
O2 S1 n1 113.2(4)
O1 S1 n1 106.9(4)
O2 S1 C25 104.7(4)
O1 S1 C25 107.8(4)
N1 S1 C25 106.3(4)
O4 S2 O3 117.2(4)
O4 S2 n3 107.3(4)
O3 S2 n3 112.3(4)
O4 S2 C56 107.0(4)
O3 S2 C56 105.6(4)
N3 S2 C56 106.8(4)
Mo1 S3 Ir1 115.76(11)
Mo1 S4 Ir2 122.38(12)
C11 n1 S1 115.3(5)
C11 n1 Ir1 117.6(5)
S1 n1 Ir1 125.2(4)
C12 n2 Ir1 106.0(5)
C12 n2 H2A 110.5
Ir1 n2 H2A 110.5
C12 n2 H2B 110.5
Ir1 n2 H2B 110.5
H2A n2 H2B 108.7
C42 n3 S2 114.5(6)
C42 n3 Ir2 114.4(5)
S2 n3 Ir2 117.1(4)
C43 n4 Ir2 108.4(5)
C43 n4 H4A 110.0
Ir2 n4 H4A 110.0
C43 n4 H4B 110.0
Ir2 n4 H4B 110.0
H4A n4 H4B 108.4
N2 Ir1 n1 76.4(3)
N2 Ir1 C72 118.7(4)
N1 Ir1 C72 159.7(4)
N2 Ir1 C1 99.5(3)
N1 Ir1 C1 144.7(3)
C72 Ir1 C1 27.6(4)
N2 Ir1 C2 105.0(3)
N1 Ir1 C2 108.3(3)
C72 Ir1 C2 56.5(4)
C1 Ir1 C2 37.99(15)
N2 Ir1 C5 126.6(3)
N1 Ir1 C5 156.3(3)
C72 Ir1 C5 10.5(4)
C1 Ir1 C5 37.98(15)
C2 Ir1 C5 63.5(2)
N2 Ir1 C3 138.4(3)
N1 Ir1 C3 96.0(3)
C72 Ir1 C3 63.7(4)
C1 Ir1 C3 63.5(2)
C2 Ir1 C3 37.94(16)
C5 Ir1 C3 63.4(2)
N2 Ir1 C4 162.8(3)
N1 Ir1 C4 118.4(3)
C72 Ir1 C4 44.8(4)
C1 Ir1 C4 63.5(2)
C2 Ir1 C4 63.4(2)
C5 Ir1 C4 37.91(15)
C3 Ir1 C4 37.89(15)
N2 Ir1 C76 156.6(4)
N1 Ir1 C76 125.9(4)
C72 Ir1 C76 37.9(2)
C1 Ir1 C76 58.5(4)
C2 Ir1 C76 63.7(4)
C5 Ir1 C76 30.5(4)
C3 Ir1 C76 42.8(4)
C4 Ir1 C76 7.5(4)
N2 Ir1 C73 97.6(3)
N1 Ir1 C73 132.7(4)
C72 Ir1 C73 37.7(2)
C1 Ir1 C73 12.0(4)
C2 Ir1 C73 27.0(4)
C5 Ir1 C73 47.5(4)
C3 Ir1 C73 57.6(4)
C4 Ir1 C73 66.2(3)
C76 Ir1 C73 62.7(3)
N2 Ir1 C75 145.9(4)
N1 Ir1 C75 97.4(4)
C72 Ir1 C75 62.4(3)
C1 Ir1 C75 66.2(4)
C2 Ir1 C75 44.4(4)
C5 Ir1 C75 60.7(4)
C3 Ir1 C75 7.5(4)
C4 Ir1 C75 31.5(4)
C76 Ir1 C75 37.2(2)
C73 Ir1 C75 61.8(3)
N2 Ir1 C74 110.7(4)
N1 Ir1 C74 100.8(4)
C72 Ir1 C74 62.2(3)
C1 Ir1 C74 47.1(4)
C2 Ir1 C74 10.4(4)
C5 Ir1 C74 67.7(4)
C3 Ir1 C74 29.5(4)
C4 Ir1 C74 60.2(4)
C76 Ir1 C74 61.9(3)
C73 Ir1 C74 36.9(2)
C75 Ir1 C74 36.6(2)
C5 C1 C2 108.0
C5 C1 C6 126.0
C2 C1 C6 126.0
C5 C1 Ir1 71.1(3)
C2 C1 Ir1 71.1(3)
C6 C1 Ir1 123.4(3)
C3 C2 C1 108.0
C3 C2 C7 126.0
C1 C2 C7 126.0
C3 C2 Ir1 71.2(3)
C1 C2 Ir1 70.9(3)
C7 C2 Ir1 123.5(3)
C4 C3 C2 108.0
C4 C3 C8 126.0
C2 C3 C8 126.0
C4 C3 Ir1 71.1(3)
C2 C3 Ir1 70.9(3)
C8 C3 Ir1 123.7(3)
C3 C4 C5 108.0
C3 C4 C9 126.0
C5 C4 C9 126.0
C3 C4 Ir1 71.0(3)
C5 C4 Ir1 70.9(3)
C9 C4 Ir1 123.7(3)
C1 C5 C4 108.0
C1 C5 C10 126.0
C4 C5 C10 126.0
C1 C5 Ir1 70.9(3)
C4 C5 Ir1 71.2(3)
C10 C5 Ir1 123.6(3)
C73 C72 C76 108.0
C73 C72 C77 126.0
C76 C72 C77 126.0
C73 C72 Ir1 72.9(4)
C76 C72 Ir1 71.9(4)
C77 C72 Ir1 121.0(4)
C72 C73 C74 108.0
C72 C73 C78 126.0
C74 C73 C78 126.0
C72 C73 Ir1 69.4(4)
C74 C73 Ir1 73.5(4)
C78 C73 Ir1 122.7(4)
C73 C74 C75 108.0
C73 C74 C79 126.0
C75 C74 C79 126.0
C73 C74 Ir1 69.7(4)
C75 C74 Ir1 71.2(4)
C79 C74 Ir1 124.7(4)
C76 C75 C74 108.0
C76 C75 C80 126.0
C74 C75 C80 126.0
C76 C75 Ir1 69.2(4)
C74 C75 Ir1 72.2(4)
C80 C75 Ir1 124.2(4)
C75 C76 C72 108.0
C75 C76 C81 126.0
C72 C76 C81 126.0
C75 C76 Ir1 73.7(4)
C72 C76 Ir1 70.2(4)
C81 C76 Ir1 121.9(4)
C72 C77 H77A 109.5
C72 C77 H77B 109.5
H77A C77 H77B 109.5
C72 C77 H77C 109.5
H77A C77 H77C 109.5
H77B C77 H77C 109.5
C73 C78 H78A 109.5
C73 C78 H78B 109.5
H78A C78 H78B 109.5
C73 C78 H78C 109.5
H78A C78 H78C 109.5
H78B C78 H78C 109.5
C74 C79 H79A 109.5
C74 C79 H79B 109.5
H79A C79 H79B 109.5
C74 C79 H79C 109.5
H79A C79 H79C 109.5
H79B C79 H79C 109.5
C75 C80 H80A 109.5
C75 C80 H80B 109.5
H80A C80 H80B 109.5
C75 C80 H80C 109.5
H80A C80 H80C 109.5
H80B C80 H80C 109.5
C76 C81 H81A 109.5
C76 C81 H81B 109.5
H81A C81 H81B 109.5
C76 C81 H81C 109.5
H81A C81 H81C 109.5
H81B C81 H81C 109.5
N1 C11 C13 121.3(7)
N1 C11 C82 118.7(8)
N1 C11 C12 105.4(7)
C13 C11 C12 109.2(6)
C82 C11 C12 103.0(7)
N1 C11 H11 106.7
C13 C11 H11 106.7
C82 C11 H11 115.2
C12 C11 H11 106.7
N2 C12 C19 112.7(7)
N2 C12 C11 105.7(7)
C19 C12 C11 114.6(7)
N2 C12 H12 107.9
C19 C12 H12 107.9
C11 C12 H12 107.9
C14 C13 C18 120.0
C14 C13 C11 121.0(8)
C18 C13 C11 119.0(8)
C13 C14 C15 120.0
C13 C14 H14 120.0
C15 C14 H14 120.0
C16 C15 C14 120.0
C16 C15 H15 120.0
C14 C15 H15 120.0
C17 C16 C15 120.0
C17 C16 H16 120.0
C15 C16 H16 120.0
C16 C17 C18 120.0
C16 C17 H17 120.0
C18 C17 H17 120.0
C17 C18 C13 120.0
C17 C18 H18 120.0
C13 C18 H18 120.0
C20 C19 C24 120.5(10)
C20 C19 C12 120.6(9)
C24 C19 C12 118.9(9)
C19 C20 C21 118.2(10)
C19 C20 H20 120.9
C21 C20 H20 120.9
C22 C21 C20 121.9(11)
C22 C21 H21 119.0
C20 C21 H21 119.0
C21 C22 C23 119.0(11)
C21 C22 H22 120.5
C23 C22 H22 120.5
C24 C23 C22 120.1(12)
C24 C23 H23 119.9
C22 C23 H23 119.9
C19 C24 C23 120.2(12)
C19 C24 H24 119.9
C23 C24 H24 119.9
C26 C25 C30 120.6(9)
C26 C25 S1 120.1(8)
C30 C25 S1 119.3(8)
C25 C26 C27 120.1(11)
C25 C26 H26 120.0
C27 C26 H26 120.0
C26 C27 C28 121.2(11)
C26 C27 H27 119.4
C28 C27 H27 119.4
C29 C28 C27 117.8(10)
C29 C28 C31 120.6(11)
C27 C28 C31 121.5(10)
C28 C29 C30 122.6(10)
C28 C29 H29 118.7
C30 C29 H29 118.7
C25 C30 C29 117.7(10)
C25 C30 H30 121.2
C29 C30 H30 121.2
C28 C31 H31A 109.5
C28 C31 H31B 109.5
H31A C31 H31B 109.5
C28 C31 H31C 109.5
H31A C31 H31C 109.5
H31B C31 H31C 109.5
N4 Ir2 C33 127.7(4)
N4 Ir2 n3 76.9(3)
C33 Ir2 n3 154.7(4)
N4 Ir2 C34 101.6(4)
C33 Ir2 C34 38.33(19)
N3 Ir2 C34 143.2(4)
N4 Ir2 C32 164.9(4)
C33 Ir2 C32 38.18(19)
N3 Ir2 C32 116.7(4)
C34 Ir2 C32 63.8(3)
N4 Ir2 C88 156.5(5)
C33 Ir2 C88 30.1(5)
N3 Ir2 C88 124.7(5)
C34 Ir2 C88 56.0(5)
C32 Ir2 C88 8.5(5)
N4 Ir2 C92 141.8(5)
C33 Ir2 C92 60.6(5)
N3 Ir2 C92 97.1(5)
C34 Ir2 C92 61.1(6)
C32 Ir2 C92 35.6(6)
C88 Ir2 C92 37.8(4)
N4 Ir2 C35 107.9(4)
C33 Ir2 C35 63.7(3)
N3 Ir2 C35 106.7(3)
C34 Ir2 C35 38.0(2)
C32 Ir2 C35 63.3(4)
C88 Ir2 C35 60.1(6)
C92 Ir2 C35 37.0(7)
N4 Ir2 C36 140.8(3)
C33 Ir2 C36 63.5(3)
N3 Ir2 C36 94.3(3)
C34 Ir2 C36 63.3(4)
C32 Ir2 C36 37.7(2)
C88 Ir2 C36 40.3(6)
C92 Ir2 C36 2.9(6)
C35 Ir2 C36 37.6(2)
N4 Ir2 C89 119.2(6)
C33 Ir2 C89 10.1(5)
N3 Ir2 C89 160.0(5)
C34 Ir2 C89 29.1(5)
C32 Ir2 C89 46.1(5)
C88 Ir2 C89 37.7(3)
C92 Ir2 C89 62.9(5)
C35 Ir2 C89 58.7(5)
C36 Ir2 C89 65.8(5)
N4 Ir2 C91 106.4(5)
C33 Ir2 C91 67.3(5)
N3 Ir2 C91 103.1(4)
C34 Ir2 C91 41.3(5)
C32 Ir2 C91 65.5(6)
C88 Ir2 C91 62.8(5)
C92 Ir2 C91 37.5(4)
C35 Ir2 C91 3.7(6)
C36 Ir2 C91 37.8(7)
C89 Ir2 C91 62.4(5)
N4 Ir2 C90 95.8(5)
C33 Ir2 C90 46.5(5)
N3 Ir2 C90 136.4(5)
C34 Ir2 C90 8.2(5)
C32 Ir2 C90 70.0(5)
C88 Ir2 C90 62.6(5)
C92 Ir2 C90 62.5(5)
C35 Ir2 C90 34.3(6)
C36 Ir2 C90 64.4(6)
C89 Ir2 C90 37.3(3)
C91 Ir2 C90 37.2(3)
C33 C32 C36 108.0
C33 C32 C37 126.0
C36 C32 C37 126.0
C33 C32 Ir2 70.0(4)
C36 C32 Ir2 72.1(4)
C37 C32 Ir2 123.6(4)
C34 C33 C32 108.0
C34 C33 C38 126.0
C32 C33 C38 126.0
C34 C33 Ir2 71.2(4)
C32 C33 Ir2 71.9(4)
C38 C33 Ir2 122.6(4)
C35 C34 C33 108.0
C35 C34 C39 126.0
C33 C34 C39 126.0
C35 C34 Ir2 72.2(4)
C33 C34 Ir2 70.5(3)
C39 C34 Ir2 123.0(4)
C34 C35 C36 108.0
C34 C35 C40 126.0
C36 C35 C40 126.0
C34 C35 Ir2 69.8(4)
C36 C35 Ir2 71.6(4)
C40 C35 Ir2 124.2(3)
C35 C36 C32 108.0
C35 C36 C41 126.0
C32 C36 C41 126.0
C35 C36 Ir2 70.8(4)
C32 C36 Ir2 70.2(3)
C41 C36 Ir2 124.6(3)
N3 C42 C44 114.7(7)
N3 C42 C43 106.4(7)
C44 C42 C43 109.2(7)
N3 C42 H42 108.8
C44 C42 H42 108.8
C43 C42 H42 108.8
N4 C43 C50 114.0(7)
N4 C43 C42 106.3(7)
C50 C43 C42 112.2(8)
N4 C43 H43 108.1
C50 C43 H43 108.1
C42 C43 H43 108.1
C45 C44 C49 117.7(9)
C45 C44 C42 122.0(9)
C49 C44 C42 120.0(9)
C44 C45 C46 122.7(10)
C44 C45 H45 118.6
C46 C45 H45 118.6
C47 C46 C45 117.3(10)
C47 C46 H46 121.4
C45 C46 H46 121.4
C46 C47 C48 122.3(11)
C46 C47 H47 118.8
C48 C47 H47 118.8
C49 C48 C47 117.5(11)
C49 C48 H48 121.2
C47 C48 H48 121.2
C44 C49 C48 122.4(10)
C44 C49 H49 118.8
C48 C49 H49 118.8
C51 C50 C55 117.0(10)
C51 C50 C43 119.8(9)
C55 C50 C43 123.1(9)
C50 C51 C52 119.6(11)
C50 C51 H51 120.2
C52 C51 H51 120.2
C53 C52 C51 122.5(11)
C53 C52 H52 118.8
C51 C52 H52 118.8
C52 C53 C54 120.1(11)
C52 C53 H53 120.0
C54 C53 H53 120.0
C53 C54 C55 120.1(11)
C53 C54 H54 119.9
C55 C54 H54 119.9
C54 C55 C50 120.6(10)
C54 C55 H55 119.7
C50 C55 H55 119.7
C61 C56 C57 119.3(9)
C61 C56 S2 119.4(8)
C57 C56 S2 121.3(8)
C56 C57 C58 118.5(10)
C56 C57 H57 120.7
C58 C57 H57 120.7
C59 C58 C57 123.8(10)
C59 C58 H58 118.1
C57 C58 H58 118.1
C60 C59 C58 116.6(10)
C60 C59 C62 121.0(11)
C58 C59 C62 122.3(11)
C59 C60 C61 121.3(11)
C59 C60 H60 119.4
C61 C60 H60 119.4
C56 C61 C60 120.4(10)
C56 C61 H61 119.8
C60 C61 H61 119.8
C59 C62 H62A 109.5
C59 C62 H62B 109.5
H62A C62 H62B 109.5
C59 C62 H62C 109.5
H62A C62 H62C 109.5
H62B C62 H62C 109.5
O5 C63 C64 128.6(15)
O5 C63 C65 124.4(15)
C64 C63 C65 107.0(13)
C63 C64 H64A 109.5
C63 C64 H64B 109.5
H64A C64 H64B 109.5
C63 C64 H64C 109.5
H64A C64 H64C 109.5
H64B C64 H64C 109.5
C63 C65 H65A 109.5
C63 C65 H65B 109.5
H65A C65 H65B 109.5
C63 C65 H65C 109.5
H65A C65 H65C 109.5
H65B C65 H65C 109.5
O6 C66 C67 117(2)
O6 C66 C68 128(2)
C67 C66 C68 114.8(19)
C66 C67 H67A 109.5
C66 C67 H67B 109.5
H67A C67 H67B 109.5
C66 C67 H67C 109.5
H67A C67 H67C 109.5
H67B C67 H67C 109.5
C66 C68 H68A 109.5
C66 C68 H68B 109.5
H68A C68 H68B 109.5
C66 C68 H68C 109.5
H68A C68 H68C 109.5
H68B C68 H68C 109.5
O7 C69 C70 114(2)
O7 C69 C71 127(2)
C70 C69 C71 119(2)
C69 C70 H70A 109.5
C69 C70 H70B 109.5
H70A C70 H70B 109.5
C69 C70 H70C 109.5
H70A C70 H70C 109.5
H70B C70 H70C 109.5
C69 C71 H71A 109.5
C69 C71 H71B 109.5
H71A C71 H71B 109.5
C69 C71 H71C 109.5
H71A C71 H71C 109.5
H71B C71 H71C 109.5
C83 C82 C87 120.0
C83 C82 C11 120.3(10)
C87 C82 C11 119.7(10)
C84 C83 C82 120.0
C84 C83 H83 120.0
C82 C83 H83 120.0
C83 C84 C85 120.0
C83 C84 H84 120.0
C85 C84 H84 120.0
C86 C85 C84 120.0
C86 C85 H85 120.0
C84 C85 H85 120.0
C85 C86 C87 120.0
C85 C86 H86 120.0
C87 C86 H86 120.0
C86 C87 C82 120.0
C86 C87 H87 120.0
C82 C87 H87 120.0
C89 C88 C92 108.0
C89 C88 C93 126.0
C92 C88 C93 126.0
C89 C88 Ir2 72.0(6)
C92 C88 Ir2 71.4(6)
C93 C88 Ir2 122.2(6)
C88 C89 C90 108.0
C88 C89 C94 126.0
C90 C89 C94 126.0
C88 C89 Ir2 70.3(6)
C90 C89 Ir2 72.2(6)
C94 C89 Ir2 123.1(6)
C91 C90 C89 108.0
C91 C90 C95 126.0
C89 C90 C95 126.0
C91 C90 Ir2 71.1(6)
C89 C90 Ir2 70.5(5)
C95 C90 Ir2 124.0(6)
C90 C91 C92 108.0
C90 C91 C96 126.0
C92 C91 C96 126.0
C90 C91 Ir2 71.8(6)
C92 C91 Ir2 70.2(6)
C96 C91 Ir2 123.7(5)
C91 C92 C88 108.0
C91 C92 C97 126.0
C88 C92 C97 126.0
C91 C92 Ir2 72.3(6)
C88 C92 Ir2 70.8(5)
C97 C92 Ir2 122.6(5)
C88 C93 H93A 109.5
C88 C93 H93B 109.5
H93A C93 H93B 109.5
C88 C93 H93C 109.5
H93A C93 H93C 109.5
H93B C93 H93C 109.5
C89 C94 H94A 109.5
C89 C94 H94B 109.5
H94A C94 H94B 109.5
C89 C94 H94C 109.5
H94A C94 H94C 109.5
H94B C94 H94C 109.5
C90 C95 H95A 109.5
C90 C95 H95B 109.5
H95A C95 H95B 109.5
C90 C95 H95C 109.5
H95A C95 H95C 109.5
H95B C95 H95C 109.5
C91 C96 H96A 109.5
C91 C96 H96B 109.5
H96A C96 H96B 109.5
C91 C96 H96C 109.5
H96A C96 H96C 109.5
H96B C96 H96C 109.5
C92 C97 H97A 109.5
C92 C97 H97B 109.5
H97A C97 H97B 109.5
C92 C97 H97C 109.5
H97A C97 H97C 109.5
H97B C97 H97C 109.5

loop_
_geom_bond_atom_site_label_1
_geom_bond_atom_site_label_2
_geom_bond_distance
Mo1 S5 2.137(3)
Mo1 S6 2.171(3)
Mo1 S3 2.221(3)
Mo1 S4 2.235(3)
S1 O2 1.446(7)
S1 O1 1.460(7)
S1 n1 1.616(7)
S1 C25 1.780(9)
S2 O4 1.442(7)
S2 O3 1.447(6)
S2 n3 1.616(8)
S2 C56 1.775(10)
S3 Ir1 2.391(3)
S4 Ir2 2.407(3)
N1 C11 1.463(10)
N1 Ir1 2.133(7)
N2 C12 1.513(11)
N2 Ir1 2.131(7)
N2 H2A 0.9200
N2 H2B 0.9200
N3 C42 1.493(11)
N3 Ir2 2.165(7)
N4 C43 1.481(11)
N4 Ir2 2.103(7)
N4 H4A 0.9200
N4 H4B 0.9200
Ir1 C72 2.175(13)
Ir1 C1 2.180(9)
Ir1 C2 2.182(9)
Ir1 C5 2.184(9)
Ir1 C3 2.186(9)
Ir1 C4 2.187(9)
Ir1 C76 2.198(13)
Ir1 C73 2.220(13)
Ir1 C75 2.256(13)
Ir1 C74 2.269(13)
C1 C5 1.4200
C1 C2 1.4200
C1 C6 1.5095
C2 C3 1.4200
C2 C7 1.5095
C3 C4 1.4200
C3 C8 1.5095
C4 C5 1.4200
C4 C9 1.5095
C5 C10 1.5095
C6 H6A 0.9800
C6 H6B 0.9800
C6 H6C 0.9800
C7 H7A 0.9800
C7 H7B 0.9800
C7 H7C 0.9800
C8 H8A 0.9800
C8 H8B 0.9800
C8 H8C 0.9800
C9 H9A 0.9800
C9 H9B 0.9800
C9 H9C 0.9800
C10 H10A 0.9800
C10 H10B 0.9800
C10 H10C 0.9800
C72 C73 1.4200
C72 C76 1.4200
C72 C77 1.5095
C73 C74 1.4200
C73 C78 1.5095
C74 C75 1.4200
C74 C79 1.5095
C75 C76 1.4200
C75 C80 1.5095
C76 C81 1.5095
C77 H77A 0.9800
C77 H77B 0.9800
C77 H77C 0.9800
C78 H78A 0.9800
C78 H78B 0.9800
C78 H78C 0.9800
C79 H79A 0.9800
C79 H79B 0.9800
C79 H79C 0.9800
C80 H80A 0.9800
C80 H80B 0.9800
C80 H80C 0.9800
C81 H81A 0.9800
C81 H81B 0.9800
C81 H81C 0.9800
C11 C13 1.515(12)
C11 C82 1.517(14)
C11 C12 1.567(11)
C11 H11 1.0000
C12 C19 1.524(12)
C12 H12 1.0000
C13 C14 1.3900
C13 C18 1.3900
C14 C15 1.3900
C14 H14 0.9500
C15 C16 1.3900
C15 H15 0.9500
C16 C17 1.3900
C16 H16 0.9500
C17 C18 1.3900
C17 H17 0.9500
C18 H18 0.9500
C19 C20 1.387(13)
C19 C24 1.390(13)
C20 C21 1.404(13)
C20 H20 0.9500
C21 C22 1.378(14)
C21 H21 0.9500
C22 C23 1.391(16)
C22 H22 0.9500
C23 C24 1.391(15)
C23 H23 0.9500
C24 H24 0.9500
C25 C26 1.380(13)
C25 C30 1.390(12)
C26 C27 1.385(13)
C26 H26 0.9500
C27 C28 1.389(14)
C27 H27 0.9500
C28 C29 1.372(13)
C28 C31 1.494(13)
C29 C30 1.412(13)
C29 H29 0.9500
C30 H30 0.9500
C31 H31A 0.9800
C31 H31B 0.9800
C31 H31C 0.9800
Ir2 C33 2.158(10)
Ir2 C34 2.167(12)
Ir2 C32 2.183(12)
Ir2 C88 2.187(19)
Ir2 C92 2.20(2)
Ir2 C35 2.198(14)
Ir2 C36 2.208(14)
Ir2 C89 2.210(17)
Ir2 C91 2.22(2)
Ir2 C90 2.233(19)
C32 C33 1.4200
C32 C36 1.4200
C32 C37 1.5095
C33 C34 1.4200
C33 C38 1.5095
C34 C35 1.4200
C34 C39 1.5095
C35 C36 1.4200
C35 C40 1.5095
C36 C41 1.5095
C37 H37A 0.9800
C37 H37B 0.9800
C37 H37C 0.9800
C38 H38A 0.9800
C38 H38B 0.9800
C38 H38C 0.9800
C39 H39A 0.9800
C39 H39B 0.9800
C39 H39C 0.9800
C40 H40A 0.9800
C40 H40B 0.9800
C40 H40C 0.9800
C41 H41A 0.9800
C41 H41B 0.9800
C41 H41C 0.9800
C42 C44 1.519(11)
C42 C43 1.536(12)
C42 H42 1.0000
C43 C50 1.514(13)
C43 H43 1.0000
C44 C45 1.375(12)
C44 C49 1.378(13)
C45 C46 1.398(12)
C45 H45 0.9500
C46 C47 1.376(15)
C46 H46 0.9500
C47 C48 1.392(15)
C47 H47 0.9500
C48 C49 1.389(14)
C48 H48 0.9500
C49 H49 0.9500
C50 C51 1.396(13)
C50 C55 1.409(13)
C51 C52 1.398(14)
C51 H51 0.9500
C52 C53 1.320(15)
C52 H52 0.9500
C53 C54 1.365(14)
C53 H53 0.9500
C54 C55 1.396(14)
C54 H54 0.9500
C55 H55 0.9500
C56 C61 1.346(13)
C56 C57 1.372(12)
C57 C58 1.376(13)
C57 H57 0.9500
C58 C59 1.362(14)
C58 H58 0.9500
C59 C60 1.349(15)
C59 C62 1.484(14)
C60 C61 1.409(14)
C60 H60 0.9500
C61 H61 0.9500
C62 H62A 0.9800
C62 H62B 0.9800
C62 H62C 0.9800
O5 C63 1.197(13)
C63 C64 1.490(15)
C63 C65 1.504(15)
C64 H64A 0.9800
C64 H64B 0.9800
C64 H64C 0.9800
C65 H65A 0.9800
C65 H65B 0.9800
C65 H65C 0.9800
O6 C66 1.200(17)
C66 C67 1.446(18)
C66 C68 1.521(18)
C67 H67A 0.9800
C67 H67B 0.9800
C67 H67C 0.9800
C68 H68A 0.9800
C68 H68B 0.9800
C68 H68C 0.9800
O7 C69 1.207(18)
C69 C70 1.550(19)
C69 C71 1.550(18)
C70 H70A 0.9800
C70 H70B 0.9800
C70 H70C 0.9800
C71 H71A 0.9800
C71 H71B 0.9800
C71 H71C 0.9800
C82 C83 1.3900
C82 C87 1.3900
C83 C84 1.3900
C83 H83 0.9500
C84 C85 1.3900
C84 H84 0.9500
C85 C86 1.3900
C85 H85 0.9500
C86 C87 1.3900
C86 H86 0.9500
C87 H87 0.9500
C88 C89 1.4200
C88 C92 1.4200
C88 C93 1.5095
C89 C90 1.4200
C89 C94 1.5095
C90 C91 1.4200
C90 C95 1.5095
C91 C92 1.4200
C91 C96 1.5095
C92 C97 1.5095
C93 H93A 0.9800
C93 H93B 0.9800
C93 H93C 0.9800
C94 H94A 0.9800
C94 H94B 0.9800
C94 H94C 0.9800
C95 H95A 0.9800
C95 H95B 0.9800
C95 H95C 0.9800
C96 H96A 0.9800
C96 H96B 0.9800
C96 H96C 0.9800
C97 H97A 0.9800
C97 H97B 0.9800
C97 H97C 0.9800

loop_
_geom_hbond_atom_site_label_D
_geom_hbond_atom_site_label_H
_geom_hbond_atom_site_label_A
_geom_hbond_distance_DH
_geom_hbond_distance_HA
_geom_hbond_distance_DA
_geom_hbond_angle_DHA
_geom_hbond_site_symmetry_A
N2 H2A S6 0.92 2.62 3.535(8) 176.7 .
N2 H2B O3 0.92 2.04 2.879(9) 151.5 .
N4 H4A S6 0.92 2.61 3.508(8) 164.6 .
N4 H4B O5 0.92 2.26 3.128(12) 156.0 1_545
